data_4023415
loop_
_publ_author_name
'Tomohiro Taniguchi'
'Taka-aki Fukuba'
'Shuhei Nakatsuka'
'Shuichi Hayase'
'Motoi Kawatsura'
'Hidemitsu Uno'
'Toshiyuki Itoh'

_publ_contact_author_email uno@dpc.ehime-u.ac.jp
_publ_contact_author_fax +81-89-927-9670
_publ_contact_author_name 'Prof Hidemitsu Uno'
_publ_contact_author_phone +81-89-927-9660
_publ_section_title
;
 Linker-Oriented Design of Binaphthol Derivatives for Optical
 Resolution Using Lipase-Catalyzed Reaction
;
_journal_name_full 'Journal of Organic Chemistry'
_journal_page_first 3875
_journal_page_last 3884
_journal_paper_doi 10.1021/jo800351h
_journal_volume 73
_journal_year 2008
_chemical_absolute_configuration unk
_chemical_formula_moiety 'C28 H30 O2 '
_chemical_formula_sum 'C28 H30 O2'
_chemical_formula_weight 398.54
_space_group_IT_number 4
_symmetry_cell_setting monoclinic
_symmetry_Int_Tables_number 4
_symmetry_space_group_name_Hall 'P 2yb'
_symmetry_space_group_name_H-M 'P 1 21 1'
_atom_sites_solution_hydrogens geom
_atom_sites_solution_primary direct
_atom_sites_solution_secondary difmap
_audit_creation_date 2007-02-21
_audit_creation_method 'by CrystalStructure 3.8'
_cell_angle_alpha 90.00
_cell_angle_beta 108.076(17)
_cell_angle_gamma 90.00
_cell_formula_units_Z 2
_cell_length_a 10.195(6)
_cell_length_b 8.387(5)
_cell_length_c 13.540(9)
_cell_measurement_reflns_used 4250
_cell_measurement_temperature 150(2)
_cell_measurement_theta_max 27.5
_cell_measurement_theta_min 3.0
_cell_volume 1100.6(11)
_computing_cell_refinement CrystalClear
_computing_data_collection CrystalClear
_computing_data_reduction CrystalStructure
_computing_publication_material 'CrystalStructure 3.8.1'
_computing_structure_refinement SHELXL97
_computing_structure_solution SIR97
_diffrn_ambient_temperature 150(2)
_diffrn_detector_area_resol_mean 14.6199
_diffrn_measured_fraction_theta_full 0.988
_diffrn_measured_fraction_theta_max 0.988
_diffrn_measurement_device_type 'Rigaku Mercury-8 (2x 2 bin mode)'
_diffrn_measurement_method \w
_diffrn_radiation_monochromator graphite
_diffrn_radiation_source 'fine-focus sealed tube'
_diffrn_radiation_type MoK\a
_diffrn_radiation_wavelength 0.71070
_diffrn_reflns_av_R_equivalents 0.0530
_diffrn_reflns_av_sigmaI/netI 0.0500
_diffrn_reflns_limit_h_max 13
_diffrn_reflns_limit_h_min -12
_diffrn_reflns_limit_k_max 10
_diffrn_reflns_limit_k_min -10
_diffrn_reflns_limit_l_max 14
_diffrn_reflns_limit_l_min -17
_diffrn_reflns_number 11705
_diffrn_reflns_theta_full 27.45
_diffrn_reflns_theta_max 27.45
_diffrn_reflns_theta_min 3.17
_exptl_absorpt_coefficient_mu 0.074
_exptl_absorpt_correction_T_max 0.996
_exptl_absorpt_correction_T_min 0.917
_exptl_absorpt_correction_type multi-scan
_exptl_absorpt_process_details 'Jacobson, R. (1998) Private communication'
_exptl_crystal_colour colorless
_exptl_crystal_density_diffrn 1.203
_exptl_crystal_density_method 'not measured'
_exptl_crystal_description needle
_exptl_crystal_F_000 428
_exptl_crystal_size_max 0.60
_exptl_crystal_size_mid 0.05
_exptl_crystal_size_min 0.05
_refine_diff_density_max 0.182
_refine_diff_density_min -0.194
_refine_diff_density_rms 0.045
_refine_ls_extinction_coef 0.036(6)
_refine_ls_extinction_expression Fc^*^=kFc[1+0.001xFc^2^\l^3^/sin(2\q)]^-1/4^
_refine_ls_extinction_method SHELXL
_refine_ls_goodness_of_fit_ref 1.079
_refine_ls_hydrogen_treatment mixed
_refine_ls_matrix_type full
_refine_ls_number_parameters 281
_refine_ls_number_reflns 2660
_refine_ls_number_restraints 1
_refine_ls_restrained_S_all 1.079
_refine_ls_R_factor_all 0.0684
_refine_ls_R_factor_gt 0.0530
_refine_ls_shift/su_max 0.000
_refine_ls_shift/su_mean 0.000
_refine_ls_structure_factor_coef Fsqd
_refine_ls_weighting_details 'calc w=1/[\s^2^(Fo^2^)+(0.0609P)^2^+0.1419P] where P=(Fo^2^+2Fc^2^)/3'
_refine_ls_weighting_scheme calc
_refine_ls_wR_factor_gt 0.1219
_refine_ls_wR_factor_ref 0.1311
_reflns_number_gt 2174
_reflns_number_total 2660
_reflns_threshold_expression >2sigma(I)
_cod_data_source_file jo800351h-File002.cif
_cod_data_source_block '__BuBinaphthol_(R)-12'
_cod_original_sg_symbol_H-M 'P 21'
_cod_original_formula_sum 'C28 H30 O2 '
_cod_database_code 4023415

loop_
_symmetry_equiv_pos_as_xyz
'x, y, z'
'-x, y+1/2, -z'

loop_
_atom_site_label
_atom_site_type_symbol
_atom_site_fract_x
_atom_site_fract_y
_atom_site_fract_z
_atom_site_U_iso_or_equiv
_atom_site_adp_type
_atom_site_occupancy
_atom_site_symmetry_multiplicity
_atom_site_calc_flag
_atom_site_refinement_flags
_atom_site_disorder_assembly
_atom_site_disorder_group
O1 O 0.2371(2) 0.0980(3) 0.45482(16) 0.0325(5) Uani 1 1 d . . .
O2 O 0.5224(2) 0.4108(3) 0.53069(16) 0.0330(5) Uani 1 1 d . . .
C1 C 0.2564(3) 0.3554(4) 0.3794(2) 0.0263(6) Uani 1 1 d . . .
C2 C 0.1871(3) 0.2477(3) 0.4229(2) 0.0282(7) Uani 1 1 d . . .
C3 C 0.0582(3) 0.2843(4) 0.4345(2) 0.0313(7) Uani 1 1 d . . .
H3 H 0.0135 0.2082 0.4650 0.038 Uiso 1 1 calc R . .
C4 C -0.0034(3) 0.4272(4) 0.4028(2) 0.0310(7) Uani 1 1 d . . .
H4 H -0.0909 0.4495 0.4108 0.037 Uiso 1 1 calc R . .
C5 C 0.0623(3) 0.5436(4) 0.3576(2) 0.0290(7) Uani 1 1 d . . .
C6 C 0.0011(3) 0.6927(4) 0.3234(2) 0.0322(7) Uani 1 1 d . . .
H6 H -0.0874 0.7149 0.3297 0.039 Uiso 1 1 calc R . .
C7 C 0.0639(3) 0.8068(4) 0.2817(2) 0.0320(7) Uani 1 1 d . . .
C8 C 0.1962(3) 0.7713(4) 0.2735(2) 0.0327(7) Uani 1 1 d . . .
H8 H 0.2428 0.8496 0.2463 0.039 Uiso 1 1 calc R . .
C9 C 0.2587(3) 0.6260(4) 0.3041(2) 0.0310(7) Uani 1 1 d . . .
H9 H 0.3466 0.6050 0.2963 0.037 Uiso 1 1 calc R . .
C10 C 0.1936(3) 0.5076(4) 0.3470(2) 0.0266(6) Uani 1 1 d . . .
C11 C -0.0049(4) 0.9634(4) 0.2427(3) 0.0375(8) Uani 1 1 d . . .
H11A H 0.0630 1.0503 0.2679 0.045 Uiso 1 1 calc R . .
H11B H -0.0808 0.9806 0.2728 0.045 Uiso 1 1 calc R . .
C12 C -0.0631(3) 0.9738(4) 0.1248(3) 0.0370(8) Uani 1 1 d . . .
H12A H 0.0120 0.9526 0.0945 0.044 Uiso 1 1 calc R . .
H12B H -0.1337 0.8896 0.0998 0.044 Uiso 1 1 calc R . .
C13 C -0.1277(3) 1.1344(4) 0.0859(3) 0.0408(8) Uani 1 1 d . . .
H13A H -0.2014 1.1571 0.1173 0.049 Uiso 1 1 calc R . .
H13B H -0.0566 1.2185 0.1091 0.049 Uiso 1 1 calc R . .
C14 C -0.1879(5) 1.1409(6) -0.0307(3) 0.0628(12) Uani 1 1 d . . .
H14A H -0.1137 1.1307 -0.0622 0.094 Uiso 1 1 calc R . .
H14B H -0.2355 1.2429 -0.0513 0.094 Uiso 1 1 calc R . .
H14C H -0.2537 1.0532 -0.0546 0.094 Uiso 1 1 calc R . .
C15 C 0.3897(3) 0.3077(3) 0.3635(2) 0.0256(6) Uani 1 1 d . . .
C16 C 0.5135(3) 0.3290(4) 0.4400(2) 0.0279(7) Uani 1 1 d . . .
C17 C 0.6395(3) 0.2705(4) 0.4311(2) 0.0307(7) Uani 1 1 d . . .
H17 H 0.7231 0.2853 0.4861 0.037 Uiso 1 1 calc R . .
C18 C 0.6396(3) 0.1919(4) 0.3423(2) 0.0317(7) Uani 1 1 d . . .
H18 H 0.7235 0.1490 0.3372 0.038 Uiso 1 1 calc R . .
C19 C 0.5163(3) 0.1737(4) 0.2575(2) 0.0293(7) Uani 1 1 d . . .
C20 C 0.5167(3) 0.1035(4) 0.1623(2) 0.0341(7) Uani 1 1 d . . .
H20 H 0.6010 0.0641 0.1558 0.041 Uiso 1 1 calc R . .
C21 C 0.3981(4) 0.0908(4) 0.0789(2) 0.0365(8) Uani 1 1 d . . .
C22 C 0.2739(3) 0.1489(4) 0.0913(2) 0.0352(7) Uani 1 1 d . . .
H22 H 0.1912 0.1407 0.0347 0.042 Uiso 1 1 calc R . .
C23 C 0.2688(3) 0.2168(4) 0.1820(2) 0.0325(7) Uani 1 1 d . . .
H23 H 0.1833 0.2544 0.1873 0.039 Uiso 1 1 calc R . .
C24 C 0.3906(3) 0.2312(4) 0.2683(2) 0.0286(6) Uani 1 1 d . . .
C25 C 0.3996(4) 0.0243(4) -0.0245(3) 0.0420(8) Uani 1 1 d . . .
H25A H 0.3182 -0.0454 -0.0526 0.050 Uiso 1 1 calc R . .
H25B H 0.4832 -0.0419 -0.0137 0.050 Uiso 1 1 calc R . .
C26 C 0.3978(4) 0.1551(4) -0.1041(2) 0.0360(7) Uani 1 1 d . . .
H26A H 0.3165 0.2243 -0.1123 0.043 Uiso 1 1 calc R . .
H26B H 0.4814 0.2219 -0.0772 0.043 Uiso 1 1 calc R . .
C27 C 0.3929(3) 0.0891(4) -0.2100(2) 0.0361(8) Uani 1 1 d . . .
H27A H 0.3076 0.0257 -0.2382 0.043 Uiso 1 1 calc R . .
H27B H 0.4725 0.0169 -0.2015 0.043 Uiso 1 1 calc R . .
C28 C 0.3964(4) 0.2204(5) -0.2872(3) 0.0427(8) Uani 1 1 d . . .
H28A H 0.3177 0.2920 -0.2960 0.064 Uiso 1 1 calc R . .
H28B H 0.3914 0.1724 -0.3543 0.064 Uiso 1 1 calc R . .
H28C H 0.4825 0.2809 -0.2609 0.064 Uiso 1 1 calc R . .
H1 H 0.327(4) 0.077(5) 0.444(3) 0.049(10) Uiso 1 1 d . . .
H2 H 0.445(6) 0.463(8) 0.536(4) 0.11(2) Uiso 1 1 d . . .

loop_
_atom_site_aniso_label
_atom_site_aniso_U_11
_atom_site_aniso_U_22
_atom_site_aniso_U_33
_atom_site_aniso_U_23
_atom_site_aniso_U_13
_atom_site_aniso_U_12
O1 0.0333(12) 0.0293(12) 0.0373(12) 0.0061(10) 0.0145(9) 0.0030(10)
O2 0.0351(12) 0.0340(12) 0.0299(12) -0.0055(9) 0.0102(9) -0.0012(10)
C1 0.0283(15) 0.0270(15) 0.0245(15) -0.0012(12) 0.0094(11) 0.0002(12)
C2 0.0334(16) 0.0254(16) 0.0251(15) 0.0006(12) 0.0080(12) 0.0017(13)
C3 0.0313(16) 0.0346(18) 0.0298(16) 0.0027(13) 0.0122(12) -0.0023(14)
C4 0.0339(16) 0.0311(16) 0.0329(16) -0.0001(13) 0.0172(13) -0.0006(14)
C5 0.0325(16) 0.0282(16) 0.0289(16) -0.0020(12) 0.0132(12) 0.0009(13)
C6 0.0325(16) 0.0339(18) 0.0310(17) -0.0005(13) 0.0111(13) 0.0063(13)
C7 0.0377(17) 0.0294(17) 0.0272(16) 0.0011(13) 0.0079(13) 0.0043(14)
C8 0.0394(17) 0.0288(16) 0.0337(17) 0.0006(13) 0.0166(14) -0.0050(14)
C9 0.0305(16) 0.0318(17) 0.0315(16) -0.0006(13) 0.0110(13) 0.0001(13)
C10 0.0292(15) 0.0257(15) 0.0251(15) -0.0032(12) 0.0088(11) -0.0001(12)
C11 0.0462(19) 0.0317(18) 0.0363(18) 0.0023(14) 0.0153(15) 0.0061(15)
C12 0.0379(18) 0.0356(19) 0.0375(19) 0.0017(14) 0.0114(14) -0.0002(15)
C13 0.0395(18) 0.039(2) 0.044(2) 0.0070(16) 0.0131(15) 0.0055(16)
C14 0.072(3) 0.067(3) 0.042(2) 0.014(2) 0.0073(19) 0.018(2)
C15 0.0266(15) 0.0230(14) 0.0290(15) 0.0001(12) 0.0114(12) 0.0008(12)
C16 0.0323(16) 0.0250(15) 0.0272(16) 0.0004(12) 0.0105(12) 0.0003(13)
C17 0.0281(15) 0.0294(16) 0.0341(17) 0.0014(13) 0.0091(13) 0.0014(13)
C18 0.0307(16) 0.0291(18) 0.0382(18) 0.0016(13) 0.0152(14) 0.0024(13)
C19 0.0338(16) 0.0248(16) 0.0319(16) -0.0012(12) 0.0142(13) -0.0020(13)
C20 0.0441(18) 0.0255(16) 0.0386(18) 0.0024(14) 0.0214(15) 0.0029(14)
C21 0.054(2) 0.0237(16) 0.0364(18) -0.0001(14) 0.0214(16) -0.0010(15)
C22 0.0419(18) 0.0309(17) 0.0318(17) 0.0009(14) 0.0097(14) -0.0067(15)
C23 0.0325(16) 0.0331(17) 0.0334(16) -0.0005(13) 0.0124(13) -0.0016(14)
C24 0.0337(16) 0.0236(15) 0.0312(16) 0.0016(12) 0.0141(13) -0.0013(13)
C25 0.064(2) 0.0319(18) 0.0348(18) -0.0049(14) 0.0225(16) -0.0021(17)
C26 0.0436(18) 0.0337(17) 0.0324(17) -0.0049(13) 0.0141(14) 0.0008(15)
C27 0.0406(18) 0.0370(18) 0.0325(17) -0.0060(14) 0.0140(14) 0.0005(16)
C28 0.0435(19) 0.049(2) 0.0370(18) 0.0029(16) 0.0142(15) -0.0024(17)

loop_
_atom_type_symbol
_atom_type_description
_atom_type_scat_dispersion_real
_atom_type_scat_dispersion_imag
_atom_type_scat_source
C C 0.0033 0.0016 'International Tables Vol C Tables 4.2.6.8 and 6.1.1.4'
H H 0.0000 0.0000 'International Tables Vol C Tables 4.2.6.8 and 6.1.1.4'
O O 0.0106 0.0060 'International Tables Vol C Tables 4.2.6.8 and 6.1.1.4'

loop_
_geom_angle_atom_site_label_1
_geom_angle_atom_site_label_2
_geom_angle_atom_site_label_3
_geom_angle
_geom_angle_site_symmetry_1
_geom_angle_site_symmetry_3
_geom_angle_publ_flag
C2 O1 H1 113(2) . . ?
C16 O2 H2 119(4) . . ?
C2 C1 C10 118.2(3) . . ?
C2 C1 C15 119.5(3) . . ?
C10 C1 C15 122.3(3) . . ?
O1 C2 C1 122.8(3) . . ?
O1 C2 C3 115.7(3) . . ?
C1 C2 C3 121.5(3) . . ?
C4 C3 C2 120.9(3) . . ?
C4 C3 H3 119.5 . . ?
C2 C3 H3 119.5 . . ?
C3 C4 C5 120.5(3) . . ?
C3 C4 H4 119.8 . . ?
C5 C4 H4 119.8 . . ?
C6 C5 C10 119.3(3) . . ?
C6 C5 C4 122.0(3) . . ?
C10 C5 C4 118.7(3) . . ?
C7 C6 C5 122.7(3) . . ?
C7 C6 H6 118.7 . . ?
C5 C6 H6 118.7 . . ?
C6 C7 C8 117.6(3) . . ?
C6 C7 C11 121.9(3) . . ?
C8 C7 C11 120.5(3) . . ?
C9 C8 C7 121.7(3) . . ?
C9 C8 H8 119.2 . . ?
C7 C8 H8 119.2 . . ?
C8 C9 C10 120.7(3) . . ?
C8 C9 H9 119.6 . . ?
C10 C9 H9 119.6 . . ?
C9 C10 C5 118.0(3) . . ?
C9 C10 C1 121.8(3) . . ?
C5 C10 C1 120.2(3) . . ?
C7 C11 C12 113.9(3) . . ?
C7 C11 H11A 108.8 . . ?
C12 C11 H11A 108.8 . . ?
C7 C11 H11B 108.8 . . ?
C12 C11 H11B 108.8 . . ?
H11A C11 H11B 107.7 . . ?
C13 C12 C11 113.6(3) . . ?
C13 C12 H12A 108.9 . . ?
C11 C12 H12A 108.9 . . ?
C13 C12 H12B 108.9 . . ?
C11 C12 H12B 108.9 . . ?
H12A C12 H12B 107.7 . . ?
C14 C13 C12 112.7(3) . . ?
C14 C13 H13A 109.0 . . ?
C12 C13 H13A 109.0 . . ?
C14 C13 H13B 109.0 . . ?
C12 C13 H13B 109.0 . . ?
H13A C13 H13B 107.8 . . ?
C13 C14 H14A 109.5 . . ?
C13 C14 H14B 109.5 . . ?
H14A C14 H14B 109.5 . . ?
C13 C14 H14C 109.5 . . ?
H14A C14 H14C 109.5 . . ?
H14B C14 H14C 109.5 . . ?
C16 C15 C24 118.2(3) . . ?
C16 C15 C1 121.4(2) . . ?
C24 C15 C1 120.4(2) . . ?
C15 C16 O2 121.6(3) . . ?
C15 C16 C17 122.5(3) . . ?
O2 C16 C17 115.8(3) . . ?
C18 C17 C16 119.3(3) . . ?
C18 C17 H17 120.4 . . ?
C16 C17 H17 120.4 . . ?
C17 C18 C19 121.2(3) . . ?
C17 C18 H18 119.4 . . ?
C19 C18 H18 119.4 . . ?
C20 C19 C24 119.5(3) . . ?
C20 C19 C18 121.8(3) . . ?
C24 C19 C18 118.7(3) . . ?
C21 C20 C19 121.8(3) . . ?
C21 C20 H20 119.1 . . ?
C19 C20 H20 119.1 . . ?
C20 C21 C22 117.8(3) . . ?
C20 C21 C25 121.9(3) . . ?
C22 C21 C25 120.3(3) . . ?
C23 C22 C21 122.3(3) . . ?
C23 C22 H22 118.8 . . ?
C21 C22 H22 118.8 . . ?
C22 C23 C24 120.4(3) . . ?
C22 C23 H23 119.8 . . ?
C24 C23 H23 119.8 . . ?
C19 C24 C23 118.2(3) . . ?
C19 C24 C15 120.0(3) . . ?
C23 C24 C15 121.7(3) . . ?
C21 C25 C26 112.7(3) . . ?
C21 C25 H25A 109.1 . . ?
C26 C25 H25A 109.1 . . ?
C21 C25 H25B 109.1 . . ?
C26 C25 H25B 109.1 . . ?
H25A C25 H25B 107.8 . . ?
C27 C26 C25 113.0(3) . . ?
C27 C26 H26A 109.0 . . ?
C25 C26 H26A 109.0 . . ?
C27 C26 H26B 109.0 . . ?
C25 C26 H26B 109.0 . . ?
H26A C26 H26B 107.8 . . ?
C26 C27 C28 112.5(3) . . ?
C26 C27 H27A 109.1 . . ?
C28 C27 H27A 109.1 . . ?
C26 C27 H27B 109.1 . . ?
C28 C27 H27B 109.1 . . ?
H27A C27 H27B 107.8 . . ?
C27 C28 H28A 109.5 . . ?
C27 C28 H28B 109.5 . . ?
H28A C28 H28B 109.5 . . ?
C27 C28 H28C 109.5 . . ?
H28A C28 H28C 109.5 . . ?
H28B C28 H28C 109.5 . . ?

loop_
_geom_bond_atom_site_label_1
_geom_bond_atom_site_label_2
_geom_bond_distance
_geom_bond_site_symmetry_2
_geom_bond_publ_flag
O1 C2 1.373(4) . ?
O1 H1 0.98(4) . ?
O2 C16 1.385(4) . ?
O2 H2 0.92(6) . ?
C1 C2 1.386(4) . ?
C1 C10 1.435(4) . ?
C1 C15 1.495(4) . ?
C2 C3 1.405(4) . ?
C3 C4 1.359(5) . ?
C3 H3 0.9500 . ?
C4 C5 1.424(4) . ?
C4 H4 0.9500 . ?
C5 C6 1.410(4) . ?
C5 C10 1.423(4) . ?
C6 C7 1.368(5) . ?
C6 H6 0.9500 . ?
C7 C8 1.418(4) . ?
C7 C11 1.505(4) . ?
C8 C9 1.378(4) . ?
C8 H8 0.9500 . ?
C9 C10 1.416(4) . ?
C9 H9 0.9500 . ?
C11 C12 1.524(5) . ?
C11 H11A 0.9900 . ?
C11 H11B 0.9900 . ?
C12 C13 1.520(5) . ?
C12 H12A 0.9900 . ?
C12 H12B 0.9900 . ?
C13 C14 1.508(5) . ?
C13 H13A 0.9900 . ?
C13 H13B 0.9900 . ?
C14 H14A 0.9800 . ?
C14 H14B 0.9800 . ?
C14 H14C 0.9800 . ?
C15 C16 1.374(4) . ?
C15 C24 1.442(4) . ?
C16 C17 1.414(4) . ?
C17 C18 1.372(4) . ?
C17 H17 0.9500 . ?
C18 C19 1.423(4) . ?
C18 H18 0.9500 . ?
C19 C20 1.418(4) . ?
C19 C24 1.419(4) . ?
C20 C21 1.379(5) . ?
C20 H20 0.9500 . ?
C21 C22 1.414(5) . ?
C21 C25 1.511(4) . ?
C22 C23 1.370(4) . ?
C22 H22 0.9500 . ?
C23 C24 1.422(4) . ?
C23 H23 0.9500 . ?
C25 C26 1.534(5) . ?
C25 H25A 0.9900 . ?
C25 H25B 0.9900 . ?
C26 C27 1.523(4) . ?
C26 H26A 0.9900 . ?
C26 H26B 0.9900 . ?
C27 C28 1.527(5) . ?
C27 H27A 0.9900 . ?
C27 H27B 0.9900 . ?
C28 H28A 0.9800 . ?
C28 H28B 0.9800 . ?
C28 H28C 0.9800 . ?

loop_
_geom_torsion_atom_site_label_1
_geom_torsion_atom_site_label_2
_geom_torsion_atom_site_label_3
_geom_torsion_atom_site_label_4
_geom_torsion
_geom_torsion_site_symmetry_1
_geom_torsion_site_symmetry_2
_geom_torsion_site_symmetry_3
_geom_torsion_site_symmetry_4
_geom_torsion_publ_flag
C10 C1 C2 O1 178.9(2) . . . . ?
C15 C1 C2 O1 1.5(4) . . . . ?
C10 C1 C2 C3 0.6(4) . . . . ?
C15 C1 C2 C3 -176.8(3) . . . . ?
O1 C2 C3 C4 -178.1(3) . . . . ?
C1 C2 C3 C4 0.3(4) . . . . ?
C2 C3 C4 C5 -0.5(5) . . . . ?
C3 C4 C5 C6 179.7(3) . . . . ?
C3 C4 C5 C10 -0.3(4) . . . . ?
C10 C5 C6 C7 -1.2(4) . . . . ?
C4 C5 C6 C7 178.8(3) . . . . ?
C5 C6 C7 C8 -0.2(5) . . . . ?
C5 C6 C7 C11 178.2(3) . . . . ?
C6 C7 C8 C9 1.5(4) . . . . ?
C11 C7 C8 C9 -176.9(3) . . . . ?
C7 C8 C9 C10 -1.3(5) . . . . ?
C8 C9 C10 C5 -0.1(4) . . . . ?
C8 C9 C10 C1 179.9(3) . . . . ?
C6 C5 C10 C9 1.3(4) . . . . ?
C4 C5 C10 C9 -178.6(3) . . . . ?
C6 C5 C10 C1 -178.7(3) . . . . ?
C4 C5 C10 C1 1.3(4) . . . . ?
C2 C1 C10 C9 178.5(3) . . . . ?
C15 C1 C10 C9 -4.1(4) . . . . ?
C2 C1 C10 C5 -1.4(4) . . . . ?
C15 C1 C10 C5 175.9(3) . . . . ?
C6 C7 C11 C12 -103.4(4) . . . . ?
C8 C7 C11 C12 75.0(4) . . . . ?
C7 C11 C12 C13 -177.8(3) . . . . ?
C11 C12 C13 C14 -178.5(3) . . . . ?
C2 C1 C15 C16 -88.3(4) . . . . ?
C10 C1 C15 C16 94.4(3) . . . . ?
C2 C1 C15 C24 88.9(3) . . . . ?
C10 C1 C15 C24 -88.4(4) . . . . ?
C24 C15 C16 O2 175.6(3) . . . . ?
C1 C15 C16 O2 -7.1(4) . . . . ?
C24 C15 C16 C17 -3.9(4) . . . . ?
C1 C15 C16 C17 173.4(3) . . . . ?
C15 C16 C17 C18 1.3(5) . . . . ?
O2 C16 C17 C18 -178.2(3) . . . . ?
C16 C17 C18 C19 2.4(5) . . . . ?
C17 C18 C19 C20 175.2(3) . . . . ?
C17 C18 C19 C24 -3.2(4) . . . . ?
C24 C19 C20 C21 0.7(4) . . . . ?
C18 C19 C20 C21 -177.7(3) . . . . ?
C19 C20 C21 C22 -0.7(5) . . . . ?
C19 C20 C21 C25 176.6(3) . . . . ?
C20 C21 C22 C23 0.3(5) . . . . ?
C25 C21 C22 C23 -177.0(3) . . . . ?
C21 C22 C23 C24 0.0(5) . . . . ?
C20 C19 C24 C23 -0.3(4) . . . . ?
C18 C19 C24 C23 178.1(3) . . . . ?
C20 C19 C24 C15 -177.9(3) . . . . ?
C18 C19 C24 C15 0.5(4) . . . . ?
C22 C23 C24 C19 0.0(5) . . . . ?
C22 C23 C24 C15 177.5(3) . . . . ?
C16 C15 C24 C19 2.9(4) . . . . ?
C1 C15 C24 C19 -174.4(3) . . . . ?
C16 C15 C24 C23 -174.5(3) . . . . ?
C1 C15 C24 C23 8.1(4) . . . . ?
C20 C21 C25 C26 -99.7(4) . . . . ?
C22 C21 C25 C26 77.5(4) . . . . ?
C21 C25 C26 C27 -177.5(3) . . . . ?
C25 C26 C27 C28 -177.9(3) . . . . ?

loop_
_cod_related_entry_id
_cod_related_entry_database
_cod_related_entry_code
1 ChemSpider 21118069
